data_7012381
loop_
_publ_author_name
'Yi, Xiao-Yi'
'Zheng, Li-Min'
'Xu, Wei'
'Chen, Jie-Sheng'

_publ_section_title
;
 {M(C5H4N)CH(OH)PO3}(H2O)&#x00A0;(M = Mn, Fe, Co): layered compounds
 based on [hydroxy(4-pyridyl)methyl]phosphonate
;
_journal_issue 5
_journal_name_full 'Dalton Transactions'
_journal_page_first 953
_journal_paper_doi 10.1039/b210491a
_journal_year 2003
_chemical_formula_sum 'C6 H8 Mn N O5 P'
_chemical_formula_weight 260.04
_space_group_IT_number 15
_symmetry_cell_setting monoclinic
_symmetry_space_group_name_Hall '-C 2yc'
_symmetry_space_group_name_H-M 'C 1 2/c 1'
_atom_sites_solution_hydrogens geom
_atom_sites_solution_primary direct
_atom_sites_solution_secondary difmap
_audit_creation_method SHELXL-97
_cell_angle_alpha 90.00
_cell_angle_beta 121.555(3)
_cell_angle_gamma 90.00
_cell_formula_units_Z 8
_cell_length_a 23.060(4)
_cell_length_b 5.2330(10)
_cell_length_c 16.412(3)
_cell_measurement_reflns_used 920
_cell_measurement_temperature 293(2)
_cell_measurement_theta_max 24.262
_cell_measurement_theta_min 2.541
_cell_volume 1687.6(5)
_computing_cell_refinement 'Bruker SAINT software (Bruker, 1999)'
_computing_data_collection 'Siemens SMART software (Siemens, 1996)'
_computing_data_reduction 'Bruker SAINT software (Bruker, 1999)'
_computing_structure_refinement 'SHELXL-97 (Sheldrick, 1997)'
_computing_structure_solution 'SHELXS-97 (Sheldrick, 1997)'
_diffrn_ambient_temperature 293(2)
_diffrn_detector_area_resol_mean 4
_diffrn_measured_fraction_theta_full 0.998
_diffrn_measured_fraction_theta_max 0.998
_diffrn_measurement_device_type 'Bruke SMART APEX CCD'
_diffrn_measurement_method CCD
_diffrn_radiation_monochromator graphite
_diffrn_radiation_source 'fine-focus sealed tube'
_diffrn_radiation_type MoK\a
_diffrn_radiation_wavelength 0.71073
_diffrn_reflns_av_R_equivalents 0.0455
_diffrn_reflns_av_sigmaI/netI 0.0726
_diffrn_reflns_limit_h_max 24
_diffrn_reflns_limit_h_min -28
_diffrn_reflns_limit_k_max 6
_diffrn_reflns_limit_k_min 0
_diffrn_reflns_limit_l_max 20
_diffrn_reflns_limit_l_min 0
_diffrn_reflns_number 4566
_diffrn_reflns_theta_full 26.03
_diffrn_reflns_theta_max 26.03
_diffrn_reflns_theta_min 2.07
_exptl_absorpt_coefficient_mu 1.747
_exptl_absorpt_correction_T_max 0.85434
_exptl_absorpt_correction_T_min 0.80416
_exptl_absorpt_correction_type empirical
_exptl_crystal_colour 'white or colorless'
_exptl_crystal_density_diffrn 2.047
_exptl_crystal_density_method 'not measured'
_exptl_crystal_description plane
_exptl_crystal_F_000 1048
_exptl_crystal_size_max 0.25
_exptl_crystal_size_mid 0.1
_exptl_crystal_size_min 0.1
_refine_diff_density_max 0.547
_refine_diff_density_min -0.390
_refine_diff_density_rms 0.086
_refine_ls_extinction_method none
_refine_ls_goodness_of_fit_ref 0.890
_refine_ls_hydrogen_treatment mixed
_refine_ls_matrix_type full
_refine_ls_number_parameters 138
_refine_ls_number_reflns 1665
_refine_ls_number_restraints 3
_refine_ls_restrained_S_all 0.890
_refine_ls_R_factor_all 0.0633
_refine_ls_R_factor_gt 0.0387
_refine_ls_shift/su_max 0.016
_refine_ls_shift/su_mean 0.001
_refine_ls_structure_factor_coef Fsqd
_refine_ls_weighting_details 'calc w=1/[\s^2^(Fo^2^)+(0.0306P)^2^+0.0000P] where P=(Fo^2^+2Fc^2^)/3'
_refine_ls_weighting_scheme calc
_refine_ls_wR_factor_gt 0.0721
_refine_ls_wR_factor_ref 0.0775
_reflns_number_gt 1196
_reflns_number_total 1665
_reflns_threshold_expression >2sigma(I)
_cod_data_source_file b210491a.txt
_cod_data_source_block {Mn(C5H4N)CH(OH)PO3}(H2O)
_cod_original_cell_volume 1687.6(6)
_cod_original_sg_symbol_H-M C2/c
_cod_database_code 7012381

loop_
_symmetry_equiv_pos_as_xyz
'x, y, z'
'-x, y, -z+1/2'
'x+1/2, y+1/2, z'
'-x+1/2, y+1/2, -z+1/2'
'-x, -y, -z'
'x, -y, z-1/2'
'-x+1/2, -y+1/2, -z'
'x+1/2, -y+1/2, z-1/2'

loop_
_atom_site_label
_atom_site_type_symbol
_atom_site_fract_x
_atom_site_fract_y
_atom_site_fract_z
_atom_site_U_iso_or_equiv
_atom_site_adp_type
_atom_site_occupancy
_atom_site_symmetry_multiplicity
_atom_site_calc_flag
_atom_site_refinement_flags
_atom_site_disorder_assembly
_atom_site_disorder_group
Mn1 Mn 0.08226(3) 0.64292(10) 0.02505(4) 0.02000(18) Uani 1 1 d . . .
P1 P 0.44790(5) 0.61870(18) 0.36903(7) 0.0193(2) Uani 1 1 d . A .
O1 O 0.41626(12) 0.3607(4) 0.36284(17) 0.0232(6) Uani 1 1 d . . .
O1W O 0.08187(13) 0.3668(5) -0.07786(18) 0.0281(6) Uani 1 1 d G . .
H1WA H 0.0656 0.4094 -0.1394 0.039 Uiso 1 1 d G . .
H1WB H 0.0676 0.2131 -0.0686 0.039 Uiso 1 1 d G . .
O2 O 0.52454(12) 0.6047(4) 0.41272(17) 0.0274(6) Uani 1 1 d . . .
O3 O 0.43046(16) 0.8169(5) 0.41863(19) 0.0410(8) Uani 1 1 d . . .
N1 N 0.19283(15) 0.6986(5) 0.0874(2) 0.0233(7) Uani 1 1 d . . .
C1 C 0.2309(2) 0.5269(7) 0.0768(3) 0.0305(10) Uani 1 1 d . . .
H1A H 0.2089 0.3942 0.0337 0.037 Uiso 1 1 calc R . .
C2 C 0.30087(19) 0.5342(7) 0.1259(3) 0.0291(10) Uani 1 1 d . . .
H2A H 0.3249 0.4076 0.1160 0.035 Uiso 1 1 calc R . .
C3 C 0.33529(18) 0.7293(7) 0.1896(3) 0.0207(9) Uani 1 1 d . A .
C4 C 0.29609(18) 0.9105(7) 0.1994(3) 0.0257(9) Uani 1 1 d . . .
H4A H 0.3169 1.0478 0.2407 0.031 Uiso 1 1 calc R . .
C5 C 0.22662(19) 0.8896(7) 0.1487(3) 0.0274(9) Uani 1 1 d . . .
H5A H 0.2016 1.0144 0.1573 0.033 Uiso 1 1 calc R . .
C6 C 0.41161(19) 0.7391(7) 0.2469(3) 0.0210(9) Uani 1 1 d D . .
H6 H 0.4325(18) 0.665(6) 0.219(3) 0.032 Uiso 1 1 d D . .
O4 O 0.43545(15) 0.9988(6) 0.2510(2) 0.0259(8) Uiso 0.82 1 d PD A -1
H4 H 0.428(2) 1.091(7) 0.291(2) 0.036 Uiso 0.82 1 d PD B -1
O4' O 0.4400(8) 0.545(3) 0.2109(12) 0.028(4) Uiso 0.18 1 d PD A -2
H4' H 0.449(9) 0.386(15) 0.236(13) 0.039 Uiso 0.18 1 d PD C -2

loop_
_atom_site_aniso_label
_atom_site_aniso_U_11
_atom_site_aniso_U_22
_atom_site_aniso_U_33
_atom_site_aniso_U_23
_atom_site_aniso_U_13
_atom_site_aniso_U_12
Mn1 0.0196(3) 0.0167(3) 0.0225(3) 0.0025(3) 0.0102(3) 0.0002(3)
P1 0.0230(6) 0.0143(5) 0.0173(5) -0.0013(4) 0.0082(5) 0.0002(4)
O1 0.0264(14) 0.0174(13) 0.0258(15) 0.0009(12) 0.0137(13) -0.0030(12)
O1W 0.0381(17) 0.0247(15) 0.0246(15) 0.0014(13) 0.0186(14) -0.0062(13)
O2 0.0221(15) 0.0209(14) 0.0260(15) 0.0005(12) 0.0033(13) -0.0049(12)
O3 0.084(2) 0.0193(16) 0.0304(17) 0.0029(13) 0.0368(18) 0.0158(15)
N1 0.0195(17) 0.0229(18) 0.0268(19) 0.0006(15) 0.0116(16) -0.0017(14)
C1 0.028(2) 0.028(2) 0.030(3) -0.0126(19) 0.011(2) -0.0069(19)
C2 0.023(2) 0.031(2) 0.029(2) -0.0061(19) 0.011(2) 0.0031(18)
C3 0.021(2) 0.024(2) 0.016(2) 0.0039(17) 0.0092(18) -0.0015(17)
C4 0.023(2) 0.023(2) 0.028(2) -0.0046(18) 0.010(2) -0.0035(17)
C5 0.027(2) 0.023(2) 0.035(2) -0.004(2) 0.018(2) 0.0041(19)
C6 0.021(2) 0.026(2) 0.019(2) -0.0015(17) 0.0127(19) -0.0007(17)

loop_
_atom_type_symbol
_atom_type_description
_atom_type_scat_dispersion_real
_atom_type_scat_dispersion_imag
_atom_type_scat_source
C C 0.0033 0.0016 'International Tables Vol C Tables 4.2.6.8 and 6.1.1.4'
H H 0.0000 0.0000 'International Tables Vol C Tables 4.2.6.8 and 6.1.1.4'
N N 0.0061 0.0033 'International Tables Vol C Tables 4.2.6.8 and 6.1.1.4'
O O 0.0106 0.0060 'International Tables Vol C Tables 4.2.6.8 and 6.1.1.4'
P P 0.1023 0.0942 'International Tables Vol C Tables 4.2.6.8 and 6.1.1.4'
Mn Mn 0.3368 0.7283 'International Tables Vol C Tables 4.2.6.8 and 6.1.1.4'

loop_
_geom_angle_atom_site_label_1
_geom_angle_atom_site_label_2
_geom_angle_atom_site_label_3
_geom_angle
_geom_angle_site_symmetry_1
_geom_angle_site_symmetry_3
_geom_angle_publ_flag
O3 Mn1 O2 139.14(11) 4_545 8_465 ?
O3 Mn1 O1 89.85(9) 4_545 4 ?
O2 Mn1 O1 97.92(9) 8_465 4 ?
O3 Mn1 N1 107.78(12) 4_545 . ?
O2 Mn1 N1 111.92(10) 8_465 . ?
O1 Mn1 N1 92.05(10) 4 . ?
O3 Mn1 O1W 81.69(10) 4_545 . ?
O2 Mn1 O1W 89.60(10) 8_465 . ?
O1 Mn1 O1W 171.39(9) 4 . ?
N1 Mn1 O1W 89.00(10) . . ?
O3 P1 O1 113.41(14) . . ?
O3 P1 O2 110.69(17) . . ?
O1 P1 O2 112.90(14) . . ?
O3 P1 C6 104.92(16) . . ?
O1 P1 C6 107.77(16) . . ?
O2 P1 C6 106.55(15) . . ?
P1 O1 Mn1 128.67(14) . 4_545 ?
P1 O2 Mn1 115.64(14) . 8_566 ?
P1 O3 Mn1 166.35(18) . 4 ?
C1 N1 C5 116.0(3) . . ?
C1 N1 Mn1 122.0(2) . . ?
C5 N1 Mn1 121.4(2) . . ?
N1 C1 C2 123.8(4) . . ?
C1 C2 C3 119.9(4) . . ?
C4 C3 C2 116.5(4) . . ?
C4 C3 C6 122.0(3) . . ?
C2 C3 C6 121.5(3) . . ?
C5 C4 C3 120.3(4) . . ?
N1 C5 C4 123.4(3) . . ?
O4 C6 O4' 115.0(6) . . ?
O4 C6 C3 110.6(3) . . ?
O4' C6 C3 110.1(7) . . ?
O4 C6 P1 109.0(3) . . ?
O4' C6 P1 98.9(6) . . ?
C3 C6 P1 112.8(2) . . ?

loop_
_geom_bond_atom_site_label_1
_geom_bond_atom_site_label_2
_geom_bond_distance
_geom_bond_site_symmetry_2
_geom_bond_publ_flag
Mn1 O3 2.033(2) 4_545 ?
Mn1 O2 2.085(2) 8_465 ?
Mn1 O1 2.149(2) 4 ?
Mn1 N1 2.214(3) . ?
Mn1 O1W 2.219(3) . ?
P1 O3 1.498(2) . ?
P1 O1 1.512(2) . ?
P1 O2 1.522(2) . ?
P1 C6 1.833(4) . ?
O1 Mn1 2.149(2) 4_545 ?
O2 Mn1 2.085(2) 8_566 ?
O3 Mn1 2.033(2) 4 ?
N1 C1 1.330(4) . ?
N1 C5 1.341(4) . ?
C1 C2 1.376(5) . ?
C2 C3 1.378(5) . ?
C3 C4 1.376(5) . ?
C3 C6 1.501(5) . ?
C4 C5 1.369(5) . ?
C6 O4 1.454(4) . ?
C6 O4' 1.488(15) . ?

loop_
_geom_hbond_atom_site_label_D
_geom_hbond_atom_site_label_H
_geom_hbond_atom_site_label_A
_geom_hbond_distance_DH
_geom_hbond_distance_HA
_geom_hbond_distance_DA
_geom_hbond_angle_DHA
_geom_hbond_site_symmetry_A
O1W H1WA O4 0.90 1.88 2.746(4) 159.9 7_565
O1W H1WB O2 0.91 1.88 2.765(3) 163.9 8_455
O4 H4 O1 0.897(10) 1.949(15) 2.828(4) 166(4) 1_565

loop_
_geom_torsion_atom_site_label_1
_geom_torsion_atom_site_label_2
_geom_torsion_atom_site_label_3
_geom_torsion_atom_site_label_4
_geom_torsion
_geom_torsion_site_symmetry_1
_geom_torsion_site_symmetry_2
_geom_torsion_site_symmetry_3
_geom_torsion_site_symmetry_4
_geom_torsion_publ_flag
O3 P1 O1 Mn1 -50.3(2) . . . 4_545 ?
O2 P1 O1 Mn1 76.6(2) . . . 4_545 ?
C6 P1 O1 Mn1 -165.97(17) . . . 4_545 ?
O3 P1 O2 Mn1 -0.32(19) . . . 8_566 ?
O1 P1 O2 Mn1 -128.66(15) . . . 8_566 ?
C6 P1 O2 Mn1 113.22(17) . . . 8_566 ?
O1 P1 O3 Mn1 -171.5(8) . . . 4 ?
O2 P1 O3 Mn1 60.4(9) . . . 4 ?
C6 P1 O3 Mn1 -54.1(9) . . . 4 ?
O3 Mn1 N1 C1 59.7(3) 4_545 . . . ?
O2 Mn1 N1 C1 -110.4(3) 8_465 . . . ?
O1 Mn1 N1 C1 150.2(3) 4 . . . ?
O1W Mn1 N1 C1 -21.2(3) . . . . ?
O3 Mn1 N1 C5 -110.9(3) 4_545 . . . ?
O2 Mn1 N1 C5 78.9(3) 8_465 . . . ?
O1 Mn1 N1 C5 -20.4(3) 4 . . . ?
O1W Mn1 N1 C5 168.1(3) . . . . ?
C5 N1 C1 C2 1.5(6) . . . . ?
Mn1 N1 C1 C2 -169.7(3) . . . . ?
N1 C1 C2 C3 -0.7(6) . . . . ?
C1 C2 C3 C4 -0.7(5) . . . . ?
C1 C2 C3 C6 177.9(4) . . . . ?
C2 C3 C4 C5 1.2(5) . . . . ?
C6 C3 C4 C5 -177.4(3) . . . . ?
C1 N1 C5 C4 -0.9(5) . . . . ?
Mn1 N1 C5 C4 170.4(3) . . . . ?
C3 C4 C5 N1 -0.5(6) . . . . ?
C4 C3 C6 O4 -43.0(5) . . . . ?
C2 C3 C6 O4 138.5(3) . . . . ?
C4 C3 C6 O4' -171.2(7) . . . . ?
C2 C3 C6 O4' 10.3(7) . . . . ?
C4 C3 C6 P1 79.4(4) . . . . ?
C2 C3 C6 P1 -99.2(4) . . . . ?
O3 P1 C6 O4 52.7(3) . . . . ?
O1 P1 C6 O4 173.8(2) . . . . ?
O2 P1 C6 O4 -64.7(3) . . . . ?
O3 P1 C6 O4' 173.2(6) . . . . ?
O1 P1 C6 O4' -65.7(6) . . . . ?
O2 P1 C6 O4' 55.7(6) . . . . ?
O3 P1 C6 C3 -70.6(3) . . . . ?
O1 P1 C6 C3 50.6(3) . . . . ?
O2 P1 C6 C3 172.0(2) . . . . ?
